data_7717780
loop_
_publ_author_name
'Volostnykh, Marina V.'
'Kirakosyan, Gayane A.'
'Sinelshchikova, Anna A.'
'Ermakova, Elizaveta V.'
'Gorbunova, Yulia G.'
'Tsivadze, Aslan Yu'
'Borisov, Sergey M.'
'Meyer, Michel'
'Khrouz, Lhoussain'
'Monnereau, Cyrille'
'Parola, Stephane'
'Bessmertnykh-Lemeune, Alla'

_publ_section_title
;
 Water-soluble platinum and palladium porphyrins with peripheral ethyl
 phosphonic acid substituents: synthesis, aggregation in solution, and
 photocatalytic properties.
;
_journal_name_full 'Dalton transactions (Cambridge, England : 2003)'
_journal_paper_doi 10.1039/d4dt03068k
_journal_year 2025
_chemical_formula_moiety 'C44 H42 N4 O10 P2 Pd'
_chemical_formula_sum 'C44 H42 N4 O10 P2 Pd'
_chemical_formula_weight 955.15
_space_group_crystal_system orthorhombic
_space_group_IT_number 29
_space_group_name_Hall 'P 2c -2ac'
_space_group_name_H-M_alt 'P c a 21'
_atom_sites_solution_hydrogens geom
_atom_sites_solution_primary dual
_audit_creation_date 2020-03-16
_audit_creation_method
;
Olex2 1.2
(compiled 2018.05.29 svn.r3508 for OlexSys, GUI svn.r5506)
;
_audit_update_record
;
2020-09-07 deposited with the CCDC.	2025-01-06 downloaded from the CCDC.
;
_cell_angle_alpha 90
_cell_angle_beta 90
_cell_angle_gamma 90
_cell_formula_units_Z 4
_cell_length_a 23.940(3)
_cell_length_b 7.2579(9)
_cell_length_c 23.162(3)
_cell_measurement_reflns_used 9353
_cell_measurement_temperature 100(2)
_cell_measurement_theta_max 35.114
_cell_measurement_theta_min 3.062
_cell_volume 4024.5(9)
_computing_cell_refinement 'SAINT v7.68A (Bruker, 2009)'
_computing_data_reduction 'SAINT v7.68A (Bruker, 2009)'
_computing_molecular_graphics 'Olex2 (Dolomanov et al., 2009)'
_computing_publication_material 'Olex2 (Dolomanov et al., 2009)'
_computing_structure_refinement 'ShelXL (Sheldrick, 2015)'
_computing_structure_solution 'ShelXT (Sheldrick, 2015)'
_diffrn_ambient_temperature 100.15
_diffrn_measured_fraction_theta_full 0.994
_diffrn_measured_fraction_theta_max 0.998
_diffrn_measurement_device_type 'Bruker KAPPA APEX II area-detector diffractometer'
_diffrn_radiation_type MoK\a
_diffrn_radiation_wavelength 0.71073
_diffrn_reflns_av_R_equivalents 0.0646
_diffrn_reflns_av_unetI/netI 0.0411
_diffrn_reflns_Laue_measured_fraction_full 0.994
_diffrn_reflns_Laue_measured_fraction_max 0.998
_diffrn_reflns_limit_h_max 38
_diffrn_reflns_limit_h_min -38
_diffrn_reflns_limit_k_max 11
_diffrn_reflns_limit_k_min -11
_diffrn_reflns_limit_l_max 37
_diffrn_reflns_limit_l_min -37
_diffrn_reflns_number 132202
_diffrn_reflns_point_group_measured_fraction_full 0.995
_diffrn_reflns_point_group_measured_fraction_max 0.997
_diffrn_reflns_theta_full 25.242
_diffrn_reflns_theta_max 34.999
_diffrn_reflns_theta_min 4.184
_exptl_absorpt_coefficient_mu 0.608
_exptl_absorpt_correction_T_max 0.7469
_exptl_absorpt_correction_T_min 0.6892
_exptl_absorpt_correction_type multi-scan
_exptl_absorpt_process_details
'SADABS-2008/1 (Bruker,2008) was used for absorption correction. wR2(int) was 0.0904 before and 0.0774 after correction. The Ratio of minimum to maximum transmission is 0.9227. The \l/2 correction factor is 0.0015.'
_exptl_crystal_colour 'dark red'
_exptl_crystal_colour_modifier dark
_exptl_crystal_colour_primary red
_exptl_crystal_density_diffrn 1.576
_exptl_crystal_description block
_exptl_crystal_F_000 1960
_exptl_crystal_preparation Luminescent
_exptl_crystal_recrystallization_method 'Re-crystallisation from solvent: CHCl3, hexane'
_exptl_crystal_size_max 0.34
_exptl_crystal_size_mid 0.22
_exptl_crystal_size_min 0.14
_refine_diff_density_max 0.465
_refine_diff_density_min -0.656
_refine_diff_density_rms 0.066
_refine_ls_abs_structure_details
;
 Refined as an inversion twin.
;
_refine_ls_abs_structure_Flack 0.070(15)
_refine_ls_extinction_method none
_refine_ls_goodness_of_fit_ref 1.015
_refine_ls_hydrogen_treatment constr
_refine_ls_matrix_type full
_refine_ls_number_parameters 551
_refine_ls_number_reflns 17666
_refine_ls_number_restraints 1
_refine_ls_restrained_S_all 1.015
_refine_ls_R_factor_all 0.0337
_refine_ls_R_factor_gt 0.0271
_refine_ls_shift/su_max 0.002
_refine_ls_shift/su_mean 0.000
_refine_ls_structure_factor_coef Fsqd
_refine_ls_weighting_details 'w=1/[\s^2^(Fo^2^)+(0.0231P)^2^+1.1750P] where P=(Fo^2^+2Fc^2^)/3'
_refine_ls_weighting_scheme calc
_refine_ls_wR_factor_gt 0.0601
_refine_ls_wR_factor_ref 0.0629
_reflns_Friedel_coverage 0.960
_reflns_Friedel_fraction_full 0.995
_reflns_Friedel_fraction_max 0.997
_reflns_number_gt 15802
_reflns_number_total 17666
_reflns_threshold_expression 'I > 2\s(I)'
_cod_data_source_file d4dt03068k2.cif
_cod_data_source_block pd7b
_cod_database_code 7717780
_shelx_shelxl_version_number 2018/3
_shelx_space_group_comment
;
The symmetry employed for this shelxl refinement is uniquely defined
by the following loop, which should always be used as a source of
symmetry information in preference to the above space-group names.
They are only intended as comments.
;
_shelx_estimated_absorpt_t_max 0.920
_shelx_estimated_absorpt_t_min 0.820
_olex2_refinement_description
;
1. Twinned data refinement
 Scales: 0.930(15)
 0.070(15)
2. Fixed Uiso
 At 1.2 times of:
  All C(H) groups, All C(H,H) groups
 At 1.5 times of:
  All C(H,H,H) groups
3.a Secondary CH2 refined with riding coordinates:
 C43(H43A,H43B), C39(H39A,H39B), C37(H37A,H37B), C41(H41A,H41B)
3.b Me refined with riding coordinates:
 C38(H38A,H38B,H38C), C44(H44A,H44B,H44C), C30(H30A,H30B,H30C), C42(H42A,H42B,
 H42C), C12(H12A,H12B,H12C), C40(H40A,H40B,H40C)
3.c Aromatic/amide H refined with riding coordinates:
 C13(H13), C34(H34), C22(H22), C4(H4), C27(H27), C31(H31), C35(H35), C16(H16),
 C32(H32), C17(H17), C9(H9), C21(H21), C26(H26), C3(H3), C8(H8), C14(H14)
;
_olex2_submission_special_instructions 'No special instructions were received'

loop_
_space_group_symop_operation_xyz
'x, y, z'
'-x, -y, z+1/2'
'x+1/2, -y, z'
'-x+1/2, y, z+1/2'

loop_
_atom_site_label
_atom_site_type_symbol
_atom_site_fract_x
_atom_site_fract_y
_atom_site_fract_z
_atom_site_U_iso_or_equiv
_atom_site_adp_type
_atom_site_occupancy
_atom_site_site_symmetry_order
_atom_site_calc_flag
_atom_site_refinement_flags_posn
_atom_site_refinement_flags_adp
_atom_site_refinement_flags_occupancy
_atom_site_disorder_assembly
_atom_site_disorder_group
Pd1 Pd 0.85944(2) -0.00225(2) 0.69537(2) 0.00794(3) Uani 1 1 d . . . . .
P2 P 0.86527(2) 0.20481(7) 0.91478(2) 0.01194(9) Uani 1 1 d . . . . .
P1 P 0.84340(2) -0.17141(7) 0.47427(2) 0.01341(9) Uani 1 1 d . . . . .
O3 O 0.84454(8) 0.0209(2) 0.44257(7) 0.0168(3) Uani 1 1 d . . . . .
O4 O 0.83692(7) 0.0852(2) 0.95662(7) 0.0166(3) Uani 1 1 d . . . . .
O5 O 0.93016(7) 0.2237(2) 0.92803(7) 0.0159(3) Uani 1 1 d . . . . .
O6 O 0.84426(7) 0.4094(2) 0.91343(7) 0.0167(3) Uani 1 1 d . . . . .
O1 O 0.79445(8) -0.2837(2) 0.45950(7) 0.0215(3) Uani 1 1 d . . . . .
O2 O 0.90175(7) -0.2540(2) 0.45563(7) 0.0201(3) Uani 1 1 d . . . . .
N4 N 0.89537(7) 0.2053(2) 0.74052(7) 0.0099(3) Uani 1 1 d . . . . .
N3 N 0.89525(7) 0.0865(2) 0.62170(7) 0.0102(3) Uani 1 1 d . . . . .
N2 N 0.82328(7) -0.2083(2) 0.64979(7) 0.0102(3) Uani 1 1 d . . . . .
N1 N 0.82441(7) -0.0928(2) 0.76939(7) 0.0100(3) Uani 1 1 d . . . . .
C1 C 0.86019(8) 0.1381(3) 0.83907(9) 0.0111(3) Uani 1 1 d . . . . .
C19 C 0.85310(9) -0.1274(3) 0.55087(9) 0.0114(3) Uani 1 1 d . . . . .
C5 C 0.78972(9) -0.2431(2) 0.77414(9) 0.0112(3) Uani 1 1 d . . . . .
O8 O 0.54853(7) -0.8335(2) 0.76786(8) 0.0185(3) Uani 1 1 d . . . . .
C13 C 0.63242(9) -0.5760(3) 0.76166(9) 0.0135(3) Uani 1 1 d . . . . .
H13 H 0.595356 -0.536632 0.769558 0.016 Uiso 1 1 calc R . . . .
C33 C 0.93140(9) 0.3352(3) 0.71831(9) 0.0112(3) Uani 1 1 d . . . . .
C34 C 0.94864(10) 0.4601(3) 0.76319(9) 0.0150(4) Uani 1 1 d . . . . .
H34 H 0.973301 0.561839 0.759094 0.018 Uiso 1 1 calc R . . . .
C36 C 0.89048(8) 0.2433(3) 0.79879(9) 0.0115(3) Uani 1 1 d . . . . .
C18 C 0.82413(9) -0.2363(3) 0.59078(9) 0.0115(3) Uani 1 1 d . . . . .
O10 O 1.16879(7) 0.8281(2) 0.60134(8) 0.0193(3) Uani 1 1 d . . . . .
C25 C 0.99379(9) 0.4858(3) 0.64661(9) 0.0116(3) Uani 1 1 d . . . . .
C2 C 0.82938(9) -0.0203(2) 0.82428(8) 0.0110(3) Uani 1 1 d . . . . .
C22 C 0.95221(9) 0.2464(3) 0.55864(9) 0.0151(4) Uani 1 1 d . . . . .
H22 H 0.978979 0.331649 0.544389 0.018 Uiso 1 1 calc R . . . .
C4 C 0.77246(10) -0.2663(3) 0.83337(9) 0.0151(4) Uani 1 1 d . . . . .
H4 H 0.748409 -0.359470 0.847936 0.018 Uiso 1 1 calc R . . . .
C27 C 1.01841(9) 0.7950(3) 0.61802(10) 0.0165(4) Uani 1 1 d . . . . .
H27 H 1.007593 0.917528 0.608875 0.020 Uiso 1 1 calc R . . . .
C31 C 1.09021(9) 0.5653(3) 0.62799(10) 0.0157(4) Uani 1 1 d . . . . .
H31 H 1.128369 0.530190 0.625674 0.019 Uiso 1 1 calc R . . . .
C15 C 0.78905(9) -0.3428(3) 0.67239(9) 0.0114(3) Uani 1 1 d . . . . .
C35 C 0.92307(10) 0.4051(3) 0.81224(9) 0.0155(4) Uani 1 1 d . . . . .
H35 H 0.925993 0.462549 0.848971 0.019 Uiso 1 1 calc R . . . .
C16 C 0.76920(10) -0.4607(3) 0.62685(10) 0.0163(4) Uani 1 1 d . . . . .
H16 H 0.745344 -0.564411 0.631171 0.020 Uiso 1 1 calc R . . . .
C32 C 1.04983(9) 0.4360(3) 0.64361(10) 0.0156(4) Uani 1 1 d . . . . .
H32 H 1.060667 0.313122 0.652252 0.019 Uiso 1 1 calc R . . . .
C24 C 0.95065(8) 0.3441(3) 0.66187(9) 0.0108(3) Uani 1 1 d . . . . .
C6 C 0.77248(9) -0.3594(3) 0.72992(9) 0.0112(3) Uani 1 1 d . . . . .
C11 C 0.59921(10) -0.9044(3) 0.75812(11) 0.0176(4) Uani 1 1 d . . . . .
O9 O 1.10404(8) 1.0511(3) 0.59274(9) 0.0243(4) Uani 1 1 d . . . . .
C17 C 0.79071(10) -0.3969(3) 0.57690(9) 0.0160(4) Uani 1 1 d . . . . .
H17 H 0.785013 -0.447641 0.539554 0.019 Uiso 1 1 calc R . . . .
C23 C 0.93359(8) 0.2282(3) 0.61751(9) 0.0116(3) Uani 1 1 d . . . . .
C10 C 0.64436(9) -0.7634(3) 0.75678(9) 0.0131(3) Uani 1 1 d . . . . .
C9 C 0.69902(9) -0.8202(3) 0.74672(10) 0.0152(4) Uani 1 1 d . . . . .
H9 H 0.707347 -0.947974 0.744268 0.018 Uiso 1 1 calc R . . . .
C21 C 0.92419(9) 0.1187(3) 0.52763(9) 0.0151(4) Uani 1 1 d . . . . .
H21 H 0.927454 0.098436 0.487244 0.018 Uiso 1 1 calc R . . . .
C26 C 0.97789(9) 0.6663(3) 0.63352(10) 0.0159(4) Uani 1 1 d . . . . .
H26 H 0.939670 0.701110 0.635179 0.019 Uiso 1 1 calc R . . . .
C20 C 0.88849(9) 0.0186(3) 0.56663(9) 0.0119(3) Uani 1 1 d . . . . .
C28 C 1.07451(9) 0.7459(3) 0.61580(9) 0.0127(3) Uani 1 1 d . . . . .
C3 C 0.79690(10) -0.1308(3) 0.86415(9) 0.0152(4) Uani 1 1 d . . . . .
H3 H 0.793466 -0.111318 0.904555 0.018 Uiso 1 1 calc R . . . .
C7 C 0.72924(9) -0.5027(2) 0.74318(9) 0.0115(3) Uani 1 1 d . . . . .
C29 C 1.11633(9) 0.8919(3) 0.60186(10) 0.0152(4) Uani 1 1 d . . . . .
O7 O 0.60650(8) -1.0668(3) 0.74971(14) 0.0416(7) Uani 1 1 d . . . . .
C8 C 0.74145(9) -0.6915(3) 0.74024(10) 0.0145(3) Uani 1 1 d . . . . .
H8 H 0.778738 -0.731309 0.733817 0.017 Uiso 1 1 calc R . . . .
C43 C 0.83286(12) 0.5037(3) 0.96863(11) 0.0224(4) Uani 1 1 d . . . . .
H43A H 0.826350 0.411188 0.999316 0.027 Uiso 1 1 calc R . . . .
H43B H 0.798778 0.580018 0.964924 0.027 Uiso 1 1 calc R . . . .
C38 C 0.94598(12) -0.4971(3) 0.40320(13) 0.0272(5) Uani 1 1 d . . . . .
H38A H 0.951371 -0.552522 0.365025 0.041 Uiso 1 1 calc R . . . .
H38B H 0.982210 -0.459110 0.418887 0.041 Uiso 1 1 calc R . . . .
H38C H 0.928753 -0.587411 0.429117 0.041 Uiso 1 1 calc R . . . .
C14 C 0.67481(9) -0.4467(3) 0.75497(9) 0.0140(3) Uani 1 1 d . . . . .
H14 H 0.666553 -0.319163 0.758472 0.017 Uiso 1 1 calc R . . . .
C39 C 0.80177(10) 0.1589(3) 0.45387(11) 0.0205(4) Uani 1 1 d . . . . .
H39A H 0.813534 0.239885 0.486043 0.025 Uiso 1 1 calc R . . . .
H39B H 0.766273 0.098220 0.464793 0.025 Uiso 1 1 calc R . . . .
C37 C 0.90851(12) -0.3315(3) 0.39792(10) 0.0217(4) Uani 1 1 d . . . . .
H37A H 0.925443 -0.239269 0.371744 0.026 Uiso 1 1 calc R . . . .
H37B H 0.871764 -0.368101 0.382017 0.026 Uiso 1 1 calc R . . . .
C41 C 0.95950(10) 0.0731(3) 0.95666(10) 0.0187(4) Uani 1 1 d . . . . .
H41A H 0.934370 0.014006 0.985111 0.022 Uiso 1 1 calc R . . . .
H41B H 0.992271 0.122335 0.977671 0.022 Uiso 1 1 calc R . . . .
C44 C 0.88131(15) 0.6230(4) 0.98466(15) 0.0374(7) Uani 1 1 d . . . . .
H44A H 0.873465 0.685175 1.021338 0.056 Uiso 1 1 calc R . . . .
H44B H 0.914879 0.546848 0.988738 0.056 Uiso 1 1 calc R . . . .
H44C H 0.887364 0.715328 0.954418 0.056 Uiso 1 1 calc R . . . .
C30 C 1.21114(11) 0.9658(4) 0.59039(12) 0.0245(5) Uani 1 1 d . . . . .
H30A H 1.248082 0.907632 0.590769 0.037 Uiso 1 1 calc R . . . .
H30B H 1.204561 1.022323 0.552575 0.037 Uiso 1 1 calc R . . . .
H30C H 1.209484 1.060786 0.620419 0.037 Uiso 1 1 calc R . . . .
C42 C 0.97863(11) -0.0688(4) 0.91283(13) 0.0267(5) Uani 1 1 d . . . . .
H42A H 0.998234 -0.168894 0.932726 0.040 Uiso 1 1 calc R . . . .
H42B H 0.946101 -0.118661 0.892444 0.040 Uiso 1 1 calc R . . . .
H42C H 1.003910 -0.010505 0.885017 0.040 Uiso 1 1 calc R . . . .
C12 C 0.50279(11) -0.9620(3) 0.76086(13) 0.0233(5) Uani 1 1 d . . . . .
H12A H 0.467378 -0.899098 0.768755 0.035 Uiso 1 1 calc R . . . .
H12B H 0.502593 -1.009098 0.721207 0.035 Uiso 1 1 calc R . . . .
H12C H 0.507424 -1.064769 0.787875 0.035 Uiso 1 1 calc R . . . .
C40 C 0.79378(12) 0.2703(4) 0.39990(11) 0.0252(5) Uani 1 1 d . . . . .
H40A H 0.765099 0.364303 0.406541 0.038 Uiso 1 1 calc R . . . .
H40B H 0.829067 0.330302 0.389543 0.038 Uiso 1 1 calc R . . . .
H40C H 0.781976 0.189145 0.368370 0.038 Uiso 1 1 calc R . . . .

loop_
_atom_site_aniso_label
_atom_site_aniso_U_11
_atom_site_aniso_U_22
_atom_site_aniso_U_33
_atom_site_aniso_U_23
_atom_site_aniso_U_13
_atom_site_aniso_U_12
Pd1 0.00737(5) 0.00787(4) 0.00858(4) -0.00015(4) 0.00035(5) -0.00032(4)
P2 0.0133(2) 0.0126(2) 0.0099(2) -0.00118(17) -0.00021(18) -0.00051(17)
P1 0.0142(2) 0.0161(2) 0.0099(2) -0.00115(18) -0.00139(19) -0.00110(18)
O3 0.0184(7) 0.0190(7) 0.0131(7) 0.0018(5) -0.0003(6) 0.0009(6)
O4 0.0185(8) 0.0201(7) 0.0111(6) -0.0007(5) 0.0012(6) -0.0035(6)
O5 0.0142(7) 0.0169(6) 0.0166(7) 0.0009(5) -0.0038(5) -0.0018(5)
O6 0.0213(7) 0.0149(6) 0.0140(6) -0.0030(5) -0.0009(6) 0.0040(6)
O1 0.0231(9) 0.0253(8) 0.0161(7) 0.0010(6) -0.0058(6) -0.0096(7)
O2 0.0206(8) 0.0249(7) 0.0147(7) -0.0068(6) 0.0002(6) 0.0052(6)
N4 0.0089(7) 0.0106(6) 0.0103(7) 0.0005(5) 0.0008(5) -0.0012(5)
N3 0.0097(7) 0.0111(6) 0.0098(7) 0.0000(5) 0.0016(5) -0.0018(5)
N2 0.0104(7) 0.0096(6) 0.0107(7) -0.0008(5) 0.0006(5) -0.0004(5)
N1 0.0109(7) 0.0093(6) 0.0098(7) 0.0002(5) 0.0003(6) -0.0012(5)
C1 0.0123(9) 0.0116(7) 0.0094(8) -0.0006(7) 0.0003(6) -0.0014(6)
C19 0.0117(9) 0.0122(8) 0.0105(9) -0.0016(7) 0.0004(6) -0.0006(6)
C5 0.0121(8) 0.0101(7) 0.0113(8) 0.0004(6) 0.0006(6) -0.0016(6)
O8 0.0123(7) 0.0143(6) 0.0289(9) -0.0012(6) 0.0004(6) -0.0041(5)
C13 0.0115(9) 0.0120(8) 0.0171(9) 0.0001(6) 0.0009(7) -0.0003(6)
C33 0.0114(9) 0.0101(7) 0.0122(8) -0.0003(6) 0.0008(6) -0.0012(6)
C34 0.0192(10) 0.0118(7) 0.0139(9) -0.0016(6) 0.0013(7) -0.0049(7)
C36 0.0119(8) 0.0108(7) 0.0120(8) -0.0010(6) 0.0004(6) -0.0008(6)
C18 0.0114(8) 0.0123(7) 0.0107(8) -0.0011(6) 0.0002(6) -0.0009(6)
O10 0.0141(7) 0.0191(7) 0.0246(8) 0.0051(6) -0.0012(6) -0.0071(6)
C25 0.0126(8) 0.0098(7) 0.0125(8) 0.0007(6) 0.0012(6) -0.0024(6)
C2 0.0119(8) 0.0110(7) 0.0102(7) -0.0008(6) 0.0010(7) 0.0000(6)
C22 0.0147(9) 0.0184(9) 0.0123(8) 0.0014(7) 0.0035(7) -0.0046(7)
C4 0.0194(10) 0.0138(8) 0.0122(8) 0.0007(7) 0.0028(7) -0.0049(7)
C27 0.0170(10) 0.0115(8) 0.0209(10) 0.0039(7) 0.0025(8) 0.0002(7)
C31 0.0121(9) 0.0131(8) 0.0217(10) 0.0025(7) 0.0009(7) -0.0016(7)
C15 0.0115(9) 0.0105(7) 0.0122(8) -0.0006(6) 0.0006(7) -0.0007(6)
C35 0.0194(10) 0.0145(8) 0.0126(9) -0.0024(7) 0.0007(7) -0.0048(7)
C16 0.0201(10) 0.0136(8) 0.0151(9) -0.0023(7) 0.0012(8) -0.0059(7)
C32 0.0126(9) 0.0120(8) 0.0222(10) 0.0032(7) 0.0020(7) -0.0003(7)
C24 0.0097(8) 0.0107(7) 0.0119(8) 0.0006(6) 0.0011(6) -0.0010(6)
C6 0.0104(8) 0.0102(7) 0.0131(8) -0.0001(6) 0.0005(6) -0.0013(6)
C11 0.0144(9) 0.0125(8) 0.0257(11) 0.0027(8) -0.0018(8) -0.0023(7)
O9 0.0261(10) 0.0138(6) 0.0330(10) 0.0027(7) 0.0078(8) -0.0042(6)
C17 0.0198(10) 0.0148(8) 0.0134(9) -0.0032(7) -0.0003(7) -0.0049(7)
C23 0.0105(8) 0.0120(7) 0.0122(8) 0.0004(6) 0.0014(6) -0.0015(6)
C10 0.0151(9) 0.0101(7) 0.0142(8) 0.0010(6) -0.0005(7) -0.0019(6)
C9 0.0158(9) 0.0098(7) 0.0202(9) 0.0010(7) -0.0002(7) -0.0002(6)
C21 0.0155(9) 0.0186(8) 0.0112(8) -0.0007(7) 0.0017(7) -0.0038(7)
C26 0.0126(9) 0.0130(8) 0.0222(10) 0.0044(7) 0.0023(7) 0.0009(6)
C20 0.0114(8) 0.0137(8) 0.0107(8) 0.0003(6) 0.0006(6) -0.0004(6)
C28 0.0140(9) 0.0120(7) 0.0122(8) 0.0016(6) 0.0005(7) -0.0030(6)
C3 0.0192(10) 0.0161(8) 0.0103(8) 0.0008(7) 0.0021(7) -0.0052(7)
C7 0.0128(8) 0.0098(7) 0.0120(8) -0.0001(6) 0.0009(6) -0.0026(6)
C29 0.0174(10) 0.0157(8) 0.0125(9) 0.0007(7) 0.0002(7) -0.0048(7)
O7 0.0211(10) 0.0118(8) 0.092(2) -0.0030(10) 0.0032(11) -0.0027(7)
C8 0.0135(9) 0.0110(7) 0.0189(9) 0.0009(7) 0.0006(7) 0.0003(6)
C43 0.0317(13) 0.0188(9) 0.0167(10) -0.0053(8) 0.0033(9) 0.0046(8)
C38 0.0233(12) 0.0280(12) 0.0304(13) -0.0097(10) 0.0017(10) 0.0056(9)
C14 0.0138(9) 0.0097(7) 0.0186(9) -0.0004(6) 0.0020(7) -0.0010(6)
C39 0.0212(11) 0.0219(9) 0.0186(10) 0.0006(8) -0.0002(8) 0.0042(8)
C37 0.0294(13) 0.0237(10) 0.0119(9) -0.0037(8) 0.0034(8) 0.0031(9)
C41 0.0178(10) 0.0207(9) 0.0175(9) 0.0004(8) -0.0035(8) 0.0033(8)
C44 0.0478(18) 0.0263(13) 0.0379(17) -0.0119(12) -0.0121(14) -0.0015(12)
C30 0.0197(11) 0.0270(11) 0.0269(12) 0.0055(9) -0.0002(9) -0.0133(9)
C42 0.0220(12) 0.0300(12) 0.0280(12) -0.0097(10) -0.0038(10) 0.0085(9)
C12 0.0173(11) 0.0196(9) 0.0330(13) 0.0013(9) -0.0017(9) -0.0082(8)
C40 0.0248(12) 0.0251(11) 0.0258(12) 0.0089(9) 0.0005(9) 0.0032(9)

loop_
_atom_type_symbol
_atom_type_description
_atom_type_scat_dispersion_real
_atom_type_scat_dispersion_imag
_atom_type_scat_source
C C 0.0033 0.0016 'International Tables Vol C Tables 4.2.6.8 and 6.1.1.4'
H H 0.0000 0.0000 'International Tables Vol C Tables 4.2.6.8 and 6.1.1.4'
N N 0.0061 0.0033 'International Tables Vol C Tables 4.2.6.8 and 6.1.1.4'
O O 0.0106 0.0060 'International Tables Vol C Tables 4.2.6.8 and 6.1.1.4'
P P 0.1023 0.0942 'International Tables Vol C Tables 4.2.6.8 and 6.1.1.4'
Pd Pd -0.9988 1.0072 'International Tables Vol C Tables 4.2.6.8 and 6.1.1.4'

loop_
_geom_angle_atom_site_label_1
_geom_angle_atom_site_label_2
_geom_angle_atom_site_label_3
_geom_angle
_geom_angle_site_symmetry_1
_geom_angle_site_symmetry_3
_geom_angle_publ_flag
N3 Pd1 N4 91.08(7) . . ?
N3 Pd1 N2 88.65(7) . . ?
N3 Pd1 N1 179.32(7) . . ?
N2 Pd1 N4 179.55(8) . . ?
N1 Pd1 N4 88.86(7) . . ?
N1 Pd1 N2 91.42(7) . . ?
O4 P2 O5 112.05(9) . . ?
O4 P2 O6 115.13(10) . . ?
O4 P2 C1 116.58(10) . . ?
O5 P2 C1 105.90(9) . . ?
O6 P2 O5 103.64(9) . . ?
O6 P2 C1 102.17(9) . . ?
O3 P1 O2 101.14(10) . . ?
O3 P1 C19 107.26(10) . . ?
O1 P1 O3 113.37(10) . . ?
O1 P1 O2 115.56(10) . . ?
O1 P1 C19 115.28(10) . . ?
O2 P1 C19 102.73(10) . . ?
C39 O3 P1 120.85(15) . . ?
C41 O5 P2 119.60(14) . . ?
C43 O6 P2 118.76(15) . . ?
C37 O2 P1 119.64(16) . . ?
C33 N4 Pd1 125.59(14) . . ?
C33 N4 C36 106.32(16) . . ?
C36 N4 Pd1 128.07(13) . . ?
C23 N3 Pd1 125.44(14) . . ?
C20 N3 Pd1 128.30(13) . . ?
C20 N3 C23 106.24(17) . . ?
C18 N2 Pd1 128.18(13) . . ?
C15 N2 Pd1 125.41(13) . . ?
C15 N2 C18 106.26(16) . . ?
C5 N1 Pd1 125.25(13) . . ?
C5 N1 C2 106.30(16) . . ?
C2 N1 Pd1 128.45(13) . . ?
C36 C1 P2 117.35(15) . . ?
C36 C1 C2 123.48(19) . . ?
C2 C1 P2 119.06(16) . . ?
C18 C19 P1 118.81(15) . . ?
C18 C19 C20 123.6(2) . . ?
C20 C19 P1 117.59(16) . . ?
N1 C5 C4 109.99(17) . . ?
N1 C5 C6 127.00(18) . . ?
C6 C5 C4 123.01(18) . . ?
C11 O8 C12 114.80(18) . . ?
C10 C13 H13 120.0 . . ?
C14 C13 H13 120.0 . . ?
C14 C13 C10 119.97(19) . . ?
N4 C33 C34 109.93(18) . . ?
N4 C33 C24 126.29(18) . . ?
C24 C33 C34 123.74(18) . . ?
C33 C34 H34 126.5 . . ?
C35 C34 C33 106.92(18) . . ?
C35 C34 H34 126.5 . . ?
N4 C36 C1 125.64(18) . . ?
N4 C36 C35 109.10(17) . . ?
C1 C36 C35 125.22(19) . . ?
N2 C18 C19 125.25(18) . . ?
N2 C18 C17 109.24(17) . . ?
C19 C18 C17 125.51(19) . . ?
C29 O10 C30 114.86(19) . . ?
C32 C25 C24 119.84(17) . . ?
C32 C25 C26 119.70(19) . . ?
C26 C25 C24 120.42(19) . . ?
N1 C2 C1 125.47(18) . . ?
N1 C2 C3 109.22(17) . . ?
C1 C2 C3 125.29(18) . . ?
C23 C22 H22 126.7 . . ?
C21 C22 H22 126.7 . . ?
C21 C22 C23 106.66(18) . . ?
C5 C4 H4 126.5 . . ?
C3 C4 C5 107.05(18) . . ?
C3 C4 H4 126.5 . . ?
C26 C27 H27 119.7 . . ?
C28 C27 H27 119.7 . . ?
C28 C27 C26 120.65(19) . . ?
C32 C31 H31 120.0 . . ?
C28 C31 H31 120.0 . . ?
C28 C31 C32 119.9(2) . . ?
N2 C15 C16 109.84(18) . . ?
N2 C15 C6 126.35(17) . . ?
C6 C15 C16 123.71(18) . . ?
C34 C35 C36 107.69(18) . . ?
C34 C35 H35 126.2 . . ?
C36 C35 H35 126.2 . . ?
C15 C16 H16 126.3 . . ?
C17 C16 C15 107.36(19) . . ?
C17 C16 H16 126.3 . . ?
C25 C32 C31 120.42(19) . . ?
C25 C32 H32 119.8 . . ?
C31 C32 H32 119.8 . . ?
C33 C24 C25 118.87(18) . . ?
C33 C24 C23 124.80(17) . . ?
C23 C24 C25 116.32(18) . . ?
C5 C6 C15 124.55(17) . . ?
C5 C6 C7 118.38(18) . . ?
C15 C6 C7 116.84(18) . . ?
O8 C11 C10 113.42(18) . . ?
O7 C11 O8 122.3(2) . . ?
O7 C11 C10 124.3(2) . . ?
C18 C17 H17 126.4 . . ?
C16 C17 C18 107.27(18) . . ?
C16 C17 H17 126.4 . . ?
N3 C23 C22 109.88(17) . . ?
N3 C23 C24 126.44(18) . . ?
C24 C23 C22 123.61(18) . . ?
C13 C10 C11 121.34(19) . . ?
C9 C10 C13 119.69(19) . . ?
C9 C10 C11 118.83(18) . . ?
C10 C9 H9 119.8 . . ?
C8 C9 C10 120.44(18) . . ?
C8 C9 H9 119.8 . . ?
C22 C21 H21 126.1 . . ?
C22 C21 C20 107.89(19) . . ?
C20 C21 H21 126.1 . . ?
C25 C26 H26 120.2 . . ?
C27 C26 C25 119.6(2) . . ?
C27 C26 H26 120.2 . . ?
N3 C20 C19 125.57(19) . . ?
N3 C20 C21 109.31(17) . . ?
C19 C20 C21 125.12(19) . . ?
C27 C28 C31 119.65(19) . . ?
C27 C28 C29 118.26(18) . . ?
C31 C28 C29 122.07(19) . . ?
C2 C3 H3 126.3 . . ?
C4 C3 C2 107.43(18) . . ?
C4 C3 H3 126.3 . . ?
C8 C7 C6 121.60(19) . . ?
C14 C7 C6 118.95(17) . . ?
C14 C7 C8 119.31(18) . . ?
O10 C29 C28 112.68(18) . . ?
O9 C29 O10 123.8(2) . . ?
O9 C29 C28 123.5(2) . . ?
C9 C8 C7 120.0(2) . . ?
C9 C8 H8 120.0 . . ?
C7 C8 H8 120.0 . . ?
O6 C43 H43A 109.7 . . ?
O6 C43 H43B 109.7 . . ?
O6 C43 C44 109.9(2) . . ?
H43A C43 H43B 108.2 . . ?
C44 C43 H43A 109.7 . . ?
C44 C43 H43B 109.7 . . ?
H38A C38 H38B 109.5 . . ?
H38A C38 H38C 109.5 . . ?
H38B C38 H38C 109.5 . . ?
C37 C38 H38A 109.5 . . ?
C37 C38 H38B 109.5 . . ?
C37 C38 H38C 109.5 . . ?
C13 C14 C7 120.53(18) . . ?
C13 C14 H14 119.7 . . ?
C7 C14 H14 119.7 . . ?
O3 C39 H39A 110.1 . . ?
O3 C39 H39B 110.1 . . ?
O3 C39 C40 108.1(2) . . ?
H39A C39 H39B 108.4 . . ?
C40 C39 H39A 110.1 . . ?
C40 C39 H39B 110.1 . . ?
O2 C37 C38 107.4(2) . . ?
O2 C37 H37A 110.2 . . ?
O2 C37 H37B 110.2 . . ?
C38 C37 H37A 110.2 . . ?
C38 C37 H37B 110.2 . . ?
H37A C37 H37B 108.5 . . ?
O5 C41 H41A 109.6 . . ?
O5 C41 H41B 109.6 . . ?
O5 C41 C42 110.48(19) . . ?
H41A C41 H41B 108.1 . . ?
C42 C41 H41A 109.6 . . ?
C42 C41 H41B 109.6 . . ?
C43 C44 H44A 109.5 . . ?
C43 C44 H44B 109.5 . . ?
C43 C44 H44C 109.5 . . ?
H44A C44 H44B 109.5 . . ?
H44A C44 H44C 109.5 . . ?
H44B C44 H44C 109.5 . . ?
O10 C30 H30A 109.5 . . ?
O10 C30 H30B 109.5 . . ?
O10 C30 H30C 109.5 . . ?
H30A C30 H30B 109.5 . . ?
H30A C30 H30C 109.5 . . ?
H30B C30 H30C 109.5 . . ?
C41 C42 H42A 109.5 . . ?
C41 C42 H42B 109.5 . . ?
C41 C42 H42C 109.5 . . ?
H42A C42 H42B 109.5 . . ?
H42A C42 H42C 109.5 . . ?
H42B C42 H42C 109.5 . . ?
O8 C12 H12A 109.5 . . ?
O8 C12 H12B 109.5 . . ?
O8 C12 H12C 109.5 . . ?
H12A C12 H12B 109.5 . . ?
H12A C12 H12C 109.5 . . ?
H12B C12 H12C 109.5 . . ?
C39 C40 H40A 109.5 . . ?
C39 C40 H40B 109.5 . . ?
C39 C40 H40C 109.5 . . ?
H40A C40 H40B 109.5 . . ?
H40A C40 H40C 109.5 . . ?
H40B C40 H40C 109.5 . . ?

loop_
_geom_bond_atom_site_label_1
_geom_bond_atom_site_label_2
_geom_bond_distance
_geom_bond_site_symmetry_2
_geom_bond_publ_flag
Pd1 N4 2.0255(17) . ?
Pd1 N3 2.0154(17) . ?
Pd1 N2 2.0248(16) . ?
Pd1 N1 2.0186(17) . ?
P2 O4 1.4673(17) . ?
P2 O5 1.5894(17) . ?
P2 O6 1.5683(16) . ?
P2 C1 1.823(2) . ?
P1 O3 1.5774(17) . ?
P1 O1 1.4677(17) . ?
P1 O2 1.5803(18) . ?
P1 C19 1.818(2) . ?
O3 C39 1.456(3) . ?
O5 C41 1.459(3) . ?
O6 C43 1.475(3) . ?
O2 C37 1.459(3) . ?
N4 C33 1.378(3) . ?
N4 C36 1.382(3) . ?
N3 C23 1.382(3) . ?
N3 C20 1.377(3) . ?
N2 C18 1.382(3) . ?
N2 C15 1.378(3) . ?
N1 C5 1.375(2) . ?
N1 C2 1.381(3) . ?
C1 C36 1.407(3) . ?
C1 C2 1.408(3) . ?
C19 C18 1.400(3) . ?
C19 C20 1.405(3) . ?
C5 C4 1.443(3) . ?
C5 C6 1.390(3) . ?
O8 C11 1.337(3) . ?
O8 C12 1.448(3) . ?
C13 H13 0.9500 . ?
C13 C10 1.394(3) . ?
C13 C14 1.391(3) . ?
C33 C34 1.440(3) . ?
C33 C24 1.388(3) . ?
C34 H34 0.9500 . ?
C34 C35 1.351(3) . ?
C36 C35 1.444(3) . ?
C18 C17 1.450(3) . ?
O10 C29 1.339(3) . ?
O10 C30 1.446(3) . ?
C25 C32 1.391(3) . ?
C25 C24 1.500(3) . ?
C25 C26 1.398(3) . ?
C2 C3 1.449(3) . ?
C22 H22 0.9500 . ?
C22 C23 1.441(3) . ?
C22 C21 1.351(3) . ?
C4 H4 0.9500 . ?
C4 C3 1.348(3) . ?
C27 H27 0.9500 . ?
C27 C26 1.394(3) . ?
C27 C28 1.391(3) . ?
C31 H31 0.9500 . ?
C31 C32 1.395(3) . ?
C31 C28 1.392(3) . ?
C15 C16 1.439(3) . ?
C15 C6 1.395(3) . ?
C35 H35 0.9500 . ?
C16 H16 0.9500 . ?
C16 C17 1.349(3) . ?
C32 H32 0.9500 . ?
C24 C23 1.389(3) . ?
C6 C7 1.499(3) . ?
C11 C10 1.489(3) . ?
C11 O7 1.207(3) . ?
O9 C29 1.211(3) . ?
C17 H17 0.9500 . ?
C10 C9 1.392(3) . ?
C9 H9 0.9500 . ?
C9 C8 1.388(3) . ?
C21 H21 0.9500 . ?
C21 C20 1.440(3) . ?
C26 H26 0.9500 . ?
C28 C29 1.493(3) . ?
C3 H3 0.9500 . ?
C7 C8 1.403(3) . ?
C7 C14 1.392(3) . ?
C8 H8 0.9500 . ?
C43 H43A 0.9900 . ?
C43 H43B 0.9900 . ?
C43 C44 1.495(4) . ?
C38 H38A 0.9800 . ?
C38 H38B 0.9800 . ?
C38 H38C 0.9800 . ?
C38 C37 1.504(4) . ?
C14 H14 0.9500 . ?
C39 H39A 0.9900 . ?
C39 H39B 0.9900 . ?
C39 C40 1.501(3) . ?
C37 H37A 0.9900 . ?
C37 H37B 0.9900 . ?
C41 H41A 0.9900 . ?
C41 H41B 0.9900 . ?
C41 C42 1.517(3) . ?
C44 H44A 0.9800 . ?
C44 H44B 0.9800 . ?
C44 H44C 0.9800 . ?
C30 H30A 0.9800 . ?
C30 H30B 0.9800 . ?
C30 H30C 0.9800 . ?
C42 H42A 0.9800 . ?
C42 H42B 0.9800 . ?
C42 H42C 0.9800 . ?
C12 H12A 0.9800 . ?
C12 H12B 0.9800 . ?
C12 H12C 0.9800 . ?
C40 H40A 0.9800 . ?
C40 H40B 0.9800 . ?
C40 H40C 0.9800 . ?

loop_
_twin_individual_id
_twin_individual_mass_fraction_refined
1 0.930(15)
2 0.070(15)
